data_7062800
loop_
_publ_author_name
'Samyuktha, Arimalai Dinakararaja'
'Ethiraj, Kannatt Radhakrishnan'
'Shanmugam, Ponnusamy'

_publ_section_title
;
 Unusual participation of O-propargyl group during the cyclization of
 6-hydroxy-2-propargyl ethers of aryl chalcones: one-pot synthesis of
 2-acyl-3-styrylbenzofuran and 7-aryldibenzo[b,d]furan-1,7-diols
;
_journal_issue 45
_journal_name_full 'New Journal of Chemistry'
_journal_page_first 20818
_journal_page_last 20830
_journal_paper_doi 10.1039/D3NJ03766E
_journal_volume 47
_journal_year 2023
_chemical_formula_moiety 'C24 H16 O3'
_chemical_formula_sum 'C24 H16 O3'
_chemical_formula_weight 352.37
_space_group_crystal_system triclinic
_space_group_IT_number 2
_space_group_name_Hall '-P 1'
_space_group_name_H-M_alt 'P -1'
_atom_sites_solution_hydrogens mixed
_audit_creation_method SHELXL-2018/3
_audit_update_record
;
2022-06-25 deposited with the CCDC.	2023-10-13 downloaded from the CCDC.
;
_cell_angle_alpha 105.164(2)
_cell_angle_beta 92.910(2)
_cell_angle_gamma 109.138(2)
_cell_formula_units_Z 2
_cell_length_a 9.1787(5)
_cell_length_b 9.1920(5)
_cell_length_c 11.2622(6)
_cell_measurement_reflns_used 9991
_cell_measurement_temperature 302(2)
_cell_measurement_theta_max 27.94
_cell_measurement_theta_min 2.38
_cell_volume 856.66(8)
_computing_cell_refinement 'Bruker APEX4/SAINT'
_computing_data_collection 'Bruker APEX4'
_computing_data_reduction 'Bruker APEX4/SAINT'
_computing_molecular_graphics 'Bruker SHELXTL'
_computing_publication_material 'Bruker SHELXTL'
_computing_structure_refinement 'SHELXL-2018/3 (Sheldrick, 2018)'
_computing_structure_solution 'SHELXT 2018/2 (Sheldrick, 2018)'
_diffrn_ambient_temperature 302(2)
_diffrn_measured_fraction_theta_full 0.991
_diffrn_measured_fraction_theta_max 0.992
_diffrn_measurement_device_type 'Bruker D8 QUEST diffractometer with PHOTON II detector'
_diffrn_measurement_method '\f and \w scans'
_diffrn_radiation_type MoK\a
_diffrn_radiation_wavelength 0.71073
_diffrn_reflns_av_R_equivalents 0.0390
_diffrn_reflns_av_unetI/netI 0.0255
_diffrn_reflns_Laue_measured_fraction_full 0.991
_diffrn_reflns_Laue_measured_fraction_max 0.992
_diffrn_reflns_limit_h_max 12
_diffrn_reflns_limit_h_min -12
_diffrn_reflns_limit_k_max 12
_diffrn_reflns_limit_k_min -12
_diffrn_reflns_limit_l_max 14
_diffrn_reflns_limit_l_min -15
_diffrn_reflns_number 38013
_diffrn_reflns_point_group_measured_fraction_full 0.991
_diffrn_reflns_point_group_measured_fraction_max 0.992
_diffrn_reflns_theta_full 25.242
_diffrn_reflns_theta_max 28.288
_diffrn_reflns_theta_min 2.376
_diffrn_source 'i-mu-s-microfocus source'
_exptl_absorpt_coefficient_mu 0.090
_exptl_absorpt_correction_T_max 0.7457
_exptl_absorpt_correction_T_min 0.7092
_exptl_absorpt_correction_type multi-scan
_exptl_absorpt_process_details 'SADABS (Bruker)'
_exptl_crystal_colour gold
_exptl_crystal_density_diffrn 1.366
_exptl_crystal_description block
_exptl_crystal_F_000 368
_exptl_crystal_size_max 0.24
_exptl_crystal_size_mid 0.22
_exptl_crystal_size_min 0.10
_refine_diff_density_max 0.200
_refine_diff_density_min -0.164
_refine_diff_density_rms 0.032
_refine_ls_extinction_method none
_refine_ls_goodness_of_fit_ref 0.954
_refine_ls_hydrogen_treatment mixed
_refine_ls_matrix_type full
_refine_ls_number_parameters 250
_refine_ls_number_reflns 4227
_refine_ls_number_restraints 0
_refine_ls_restrained_S_all 0.954
_refine_ls_R_factor_all 0.0713
_refine_ls_R_factor_gt 0.0465
_refine_ls_shift/su_max 0.000
_refine_ls_shift/su_mean 0.000
_refine_ls_structure_factor_coef Fsqd
_refine_ls_weighting_details 'w=1/[\s^2^(Fo^2^)+(0.0605P)^2^+0.3197P] where P=(Fo^2^+2Fc^2^)/3'
_refine_ls_weighting_scheme calc
_refine_ls_wR_factor_gt 0.1138
_refine_ls_wR_factor_ref 0.1366
_reflns_Friedel_coverage 0.000
_reflns_number_gt 3088
_reflns_number_total 4227
_reflns_threshold_expression 'I > 2\s(I)'
_cod_data_source_file d3nj03766e2.cif
_cod_data_source_block SA_98RE_250422_0m_a
_cod_depositor_comments 'Adding full bibliography for 7062800--7062802.cif.'
_cod_database_code 7062800
_shelx_shelxl_version_number 2018/3
_shelx_space_group_comment
;
The symmetry employed for this shelxl refinement is uniquely defined
by the following loop, which should always be used as a source of
symmetry information in preference to the above space-group names.
They are only intended as comments.
;

loop_
_space_group_symop_operation_xyz
'x, y, z'
'-x, -y, -z'

loop_
_atom_site_label
_atom_site_type_symbol
_atom_site_fract_x
_atom_site_fract_y
_atom_site_fract_z
_atom_site_U_iso_or_equiv
_atom_site_adp_type
_atom_site_occupancy
_atom_site_site_symmetry_order
_atom_site_calc_flag
_atom_site_refinement_flags_posn
_atom_site_refinement_flags_adp
_atom_site_refinement_flags_occupancy
_atom_site_disorder_assembly
_atom_site_disorder_group
O1 O 0.93069(13) 0.31243(14) 0.27708(10) 0.0515(3) Uani 1 1 d . . . . .
O2 O 0.81086(16) 0.01954(14) 0.57457(12) 0.0588(3) Uani 1 1 d . . . . .
H1 H 0.775(3) 0.024(3) 0.644(2) 0.088 Uiso 1 1 d . U . . .
O3 O 0.69277(17) 0.67468(16) 0.45184(12) 0.0645(4) Uani 1 1 d . . . . .
H1B H 0.704(3) 0.776(3) 0.465(2) 0.097 Uiso 1 1 d . U . . .
C1 C 0.40847(18) 0.18307(19) 1.01344(14) 0.0443(3) Uani 1 1 d . . . . .
C2 C 0.2608(2) 0.0697(3) 1.00242(18) 0.0657(5) Uani 1 1 d . . . . .
H2 H 0.213519 -0.005989 0.925916 0.079 Uiso 1 1 calc R U . . .
C3 C 0.1830(2) 0.0688(3) 1.1055(2) 0.0767(6) Uani 1 1 d . . . . .
H3 H 0.084026 -0.007507 1.097125 0.092 Uiso 1 1 calc R U . . .
C4 C 0.2509(2) 0.1792(3) 1.21932(19) 0.0648(5) Uani 1 1 d . . . . .
H4 H 0.196764 0.180345 1.286949 0.078 Uiso 1 1 calc R U . . .
C5 C 0.3987(2) 0.2875(2) 1.23254(17) 0.0576(4) Uani 1 1 d . . . . .
H5 H 0.447028 0.359627 1.310142 0.069 Uiso 1 1 calc R U . . .
C6 C 0.4764(2) 0.2898(2) 1.13057(15) 0.0491(4) Uani 1 1 d . . . . .
H6 H 0.576601 0.364535 1.140684 0.059 Uiso 1 1 calc R U . . .
C7 C 0.48993(17) 0.19430(18) 0.90376(13) 0.0410(3) Uani 1 1 d . . . . .
C8 C 0.58789(18) 0.34361(18) 0.89676(14) 0.0441(3) Uani 1 1 d . . . . .
H8 H 0.603267 0.435677 0.962267 0.053 Uiso 1 1 calc R U . . .
C9 C 0.66221(18) 0.35717(17) 0.79465(14) 0.0430(3) Uani 1 1 d . . . . .
H9 H 0.727296 0.458141 0.793048 0.052 Uiso 1 1 calc R U . . .
C10 C 0.64191(17) 0.22282(17) 0.69378(13) 0.0401(3) Uani 1 1 d . . . . .
C11 C 0.54265(18) 0.07392(18) 0.70035(14) 0.0458(4) Uani 1 1 d . . . . .
H11 H 0.525367 -0.017868 0.634078 0.055 Uiso 1 1 calc R U . . .
C12 C 0.46949(18) 0.06017(18) 0.80347(15) 0.0460(4) Uani 1 1 d . . . . .
H12 H 0.405365 -0.040891 0.805645 0.055 Uiso 1 1 calc R U . . .
C13 C 0.72158(17) 0.24327(17) 0.58436(13) 0.0398(3) Uani 1 1 d . . . . .
C14 C 0.72101(17) 0.36770(17) 0.53553(13) 0.0406(3) Uani 1 1 d . . . . .
H14 H 0.671040 0.437712 0.571556 0.049 Uiso 1 1 calc R U . . .
C15 C 0.79482(17) 0.38730(17) 0.43332(13) 0.0396(3) Uani 1 1 d . . . . .
C16 C 0.86867(17) 0.28085(18) 0.38110(13) 0.0428(3) Uani 1 1 d . . . . .
C17 C 0.87666(18) 0.15912(18) 0.42745(14) 0.0466(4) Uani 1 1 d . . . . .
H17 H 0.929339 0.091534 0.392180 0.056 Uiso 1 1 calc R U . . .
C18 C 0.80221(18) 0.14243(17) 0.52934(14) 0.0434(3) Uani 1 1 d . . . . .
C19 C 0.81457(17) 0.49504(17) 0.35706(13) 0.0422(3) Uani 1 1 d . . . . .
C20 C 0.89531(18) 0.4431(2) 0.26337(15) 0.0475(4) Uani 1 1 d . . . . .
C21 C 0.7716(2) 0.62749(19) 0.35875(15) 0.0488(4) Uani 1 1 d . . . . .
C22 C 0.8079(2) 0.6996(2) 0.26531(17) 0.0583(4) Uani 1 1 d . . . . .
H22 H 0.778859 0.787263 0.264411 0.070 Uiso 1 1 calc R U . . .
C23 C 0.8869(2) 0.6428(2) 0.17307(17) 0.0639(5) Uani 1 1 d . . . . .
H23 H 0.909845 0.693791 0.111487 0.077 Uiso 1 1 calc R U . . .
C24 C 0.9327(2) 0.5129(2) 0.16951(16) 0.0599(5) Uani 1 1 d . . . . .
H24 H 0.985697 0.474907 0.107434 0.072 Uiso 1 1 calc R U . . .

loop_
_atom_site_aniso_label
_atom_site_aniso_U_11
_atom_site_aniso_U_22
_atom_site_aniso_U_33
_atom_site_aniso_U_23
_atom_site_aniso_U_13
_atom_site_aniso_U_12
O1 0.0554(7) 0.0589(7) 0.0463(6) 0.0158(5) 0.0179(5) 0.0262(5)
O2 0.0807(9) 0.0507(7) 0.0633(8) 0.0250(6) 0.0223(7) 0.0387(6)
O3 0.0964(10) 0.0494(7) 0.0627(8) 0.0213(6) 0.0263(7) 0.0392(7)
C1 0.0435(8) 0.0481(8) 0.0479(8) 0.0214(7) 0.0088(6) 0.0188(7)
C2 0.0505(10) 0.0807(13) 0.0583(11) 0.0283(10) 0.0064(8) 0.0076(9)
C3 0.0501(10) 0.1005(17) 0.0845(15) 0.0502(13) 0.0193(10) 0.0140(11)
C4 0.0701(12) 0.0864(14) 0.0662(12) 0.0451(11) 0.0313(10) 0.0433(11)
C5 0.0736(12) 0.0605(10) 0.0529(10) 0.0235(8) 0.0222(9) 0.0349(9)
C6 0.0539(9) 0.0483(9) 0.0487(9) 0.0162(7) 0.0134(7) 0.0203(7)
C7 0.0402(7) 0.0433(8) 0.0414(8) 0.0150(6) 0.0041(6) 0.0158(6)
C8 0.0501(8) 0.0374(7) 0.0434(8) 0.0083(6) 0.0095(6) 0.0161(6)
C9 0.0488(8) 0.0343(7) 0.0454(8) 0.0121(6) 0.0098(6) 0.0133(6)
C10 0.0442(8) 0.0394(7) 0.0389(7) 0.0121(6) 0.0048(6) 0.0174(6)
C11 0.0545(9) 0.0361(7) 0.0413(8) 0.0060(6) 0.0032(7) 0.0137(6)
C12 0.0474(8) 0.0369(7) 0.0492(9) 0.0144(6) 0.0029(7) 0.0082(6)
C13 0.0458(8) 0.0355(7) 0.0366(7) 0.0071(6) 0.0054(6) 0.0152(6)
C14 0.0488(8) 0.0374(7) 0.0380(7) 0.0084(6) 0.0080(6) 0.0203(6)
C15 0.0434(8) 0.0368(7) 0.0371(7) 0.0082(6) 0.0051(6) 0.0146(6)
C16 0.0427(8) 0.0448(8) 0.0383(7) 0.0084(6) 0.0072(6) 0.0150(6)
C17 0.0506(9) 0.0434(8) 0.0485(9) 0.0079(7) 0.0098(7) 0.0241(7)
C18 0.0500(8) 0.0365(7) 0.0450(8) 0.0100(6) 0.0049(6) 0.0188(6)
C19 0.0455(8) 0.0404(7) 0.0372(7) 0.0107(6) 0.0037(6) 0.0117(6)
C20 0.0461(8) 0.0507(9) 0.0426(8) 0.0133(7) 0.0057(6) 0.0138(7)
C21 0.0566(9) 0.0415(8) 0.0452(8) 0.0127(6) 0.0052(7) 0.0141(7)
C22 0.0696(11) 0.0483(9) 0.0551(10) 0.0225(8) 0.0016(9) 0.0141(8)
C23 0.0692(12) 0.0662(12) 0.0536(10) 0.0311(9) 0.0083(9) 0.0101(9)
C24 0.0586(10) 0.0743(12) 0.0476(9) 0.0241(9) 0.0159(8) 0.0185(9)

loop_
_atom_type_symbol
_atom_type_description
_atom_type_scat_dispersion_real
_atom_type_scat_dispersion_imag
_atom_type_scat_source
C C 0.0033 0.0016 'International Tables Vol C Tables 4.2.6.8 and 6.1.1.4'
H H 0.0000 0.0000 'International Tables Vol C Tables 4.2.6.8 and 6.1.1.4'
O O 0.0106 0.0060 'International Tables Vol C Tables 4.2.6.8 and 6.1.1.4'

loop_
_geom_angle_atom_site_label_1
_geom_angle_atom_site_label_2
_geom_angle_atom_site_label_3
_geom_angle
_geom_angle_site_symmetry_1
_geom_angle_site_symmetry_3
_geom_angle_publ_flag
C16 O1 C20 105.61(11) . . ?
C2 C1 C6 117.69(15) . . ?
C2 C1 C7 121.59(15) . . ?
C6 C1 C7 120.69(14) . . ?
C1 C2 C3 120.29(19) . . ?
C4 C3 C2 120.75(18) . . ?
C5 C4 C3 119.54(17) . . ?
C4 C5 C6 120.05(18) . . ?
C5 C6 C1 121.60(16) . . ?
C12 C7 C8 117.39(14) . . ?
C12 C7 C1 122.21(14) . . ?
C8 C7 C1 120.38(13) . . ?
C9 C8 C7 121.33(14) . . ?
C8 C9 C10 121.44(14) . . ?
C9 C10 C11 117.15(13) . . ?
C9 C10 C13 119.70(13) . . ?
C11 C10 C13 123.12(13) . . ?
C12 C11 C10 121.36(14) . . ?
C11 C12 C7 121.32(14) . . ?
C14 C13 C18 118.24(13) . . ?
C14 C13 C10 119.82(13) . . ?
C18 C13 C10 121.92(13) . . ?
C15 C14 C13 120.13(13) . . ?
C14 C15 C16 118.80(13) . . ?
C14 C15 C19 135.75(14) . . ?
C16 C15 C19 105.42(13) . . ?
C17 C16 O1 124.82(13) . . ?
C17 C16 C15 123.53(14) . . ?
O1 C16 C15 111.65(13) . . ?
C16 C17 C18 116.41(13) . . ?
O2 C18 C17 115.75(13) . . ?
O2 C18 C13 121.42(14) . . ?
C17 C18 C13 122.84(14) . . ?
C20 C19 C21 118.78(14) . . ?
C20 C19 C15 106.26(13) . . ?
C21 C19 C15 134.96(14) . . ?
C24 C20 O1 125.16(16) . . ?
C24 C20 C19 123.79(17) . . ?
O1 C20 C19 111.05(13) . . ?
O3 C21 C22 124.41(16) . . ?
O3 C21 C19 117.08(14) . . ?
C22 C21 C19 118.49(16) . . ?
C21 C22 C23 120.78(17) . . ?
C24 C23 C22 122.18(17) . . ?
C20 C24 C23 115.96(17) . . ?

loop_
_geom_bond_atom_site_label_1
_geom_bond_atom_site_label_2
_geom_bond_distance
_geom_bond_site_symmetry_2
_geom_bond_publ_flag
O1 C16 1.3850(18) . ?
O1 C20 1.386(2) . ?
O2 C18 1.3775(18) . ?
O3 C21 1.363(2) . ?
C1 C2 1.389(2) . ?
C1 C6 1.389(2) . ?
C1 C7 1.485(2) . ?
C2 C3 1.394(3) . ?
C3 C4 1.373(3) . ?
C4 C5 1.367(3) . ?
C5 C6 1.384(2) . ?
C7 C12 1.389(2) . ?
C7 C8 1.397(2) . ?
C8 C9 1.379(2) . ?
C9 C10 1.394(2) . ?
C10 C11 1.397(2) . ?
C10 C13 1.487(2) . ?
C11 C12 1.384(2) . ?
C13 C14 1.394(2) . ?
C13 C18 1.409(2) . ?
C14 C15 1.387(2) . ?
C15 C16 1.392(2) . ?
C15 C19 1.447(2) . ?
C16 C17 1.373(2) . ?
C17 C18 1.382(2) . ?
C19 C20 1.392(2) . ?
C19 C21 1.393(2) . ?
C20 C24 1.376(2) . ?
C21 C22 1.383(2) . ?
C22 C23 1.385(3) . ?
C23 C24 1.383(3) . ?
